data_4323785
loop_
_publ_author_name
'Paramasivan Halasyamani'
'Michael J. Willis'
'Charlotte L. Stern'
'Paul M. Lundquist'
'George K. Wong'
'Kenneth R. Poeppelmeier'

_publ_contact_author
;
    Poeppelmeier, Kenneth
    Department of Chemistry
    Northwestern University
    Evanston, Illinois 60208-3113
    USA
;
_publ_contact_author_email ' krp@nwu.edu'
_publ_contact_author_fax ' (708) 491-7713'
_publ_contact_author_phone '(708) 491-3505'
_publ_section_title
;
 Composition Space of the (CuO,1/2Nb~2~O~5~)/(HF)~x~.pyridine/H~2~O
 System. Structure and Synthesis of
 [pyH^+^]~2-~[CuNb~2~(py)~4~O~2~F~10~]^2+^ and CuNb(py)~4~OF~5~
;
_journal_name_full 'Inorganic Chemistry'
_journal_page_first 1367
_journal_page_last 1371
_journal_paper_doi 10.1021/ic951189w
_journal_volume 35
_journal_year 1996
_chemical_compound_source 'hydro(solvato)thermal synthesis'
_chemical_formula_moiety 'C20 H20 Cu F5 N4 Nb O'
_chemical_formula_sum 'C20 H20 Cu F5 N4 Nb O'
_chemical_formula_weight 583.85
_space_group_IT_number 15
_symmetry_cell_setting monoclinic
_symmetry_Int_Tables_number 15
_symmetry_space_group_name_Hall '-C 2yc'
_symmetry_space_group_name_H-M 'C 1 2/c 1'
_audit_creation_date 'Mon Jun 12 09:50:38 1995'
_audit_creation_method 'from TEXRAY.INF file'
_cell_angle_alpha 90
_cell_angle_beta 97.77(2)
_cell_angle_gamma 90
_cell_formula_units_Z 4
_cell_length_a 10.561(3)
_cell_length_b 13.546(6)
_cell_length_c 16.103(4)
_cell_measurement_reflns_used 19
_cell_measurement_temperature 173.2
_cell_measurement_theta_max 16.7
_cell_measurement_theta_min 15.1
_cell_volume 2282.5(13)
_computing_cell_refinement 'MSC/AFC Diffractometer Control'
_computing_data_collection 'MSC/AFC Diffractometer Control'
_computing_data_reduction teXsan
_computing_publication_material teXsan
_computing_structure_refinement teXsan
_computing_structure_solution SHELXS86
_diffrn_ambient_temperature 173.2
_diffrn_measurement_device AFC7R
_diffrn_measurement_method 'omega scans with profile analysis'
_diffrn_orient_matrix_UB_11 -0.00996
_diffrn_orient_matrix_UB_12 -0.00200
_diffrn_orient_matrix_UB_13 0.06086
_diffrn_orient_matrix_UB_21 0.08669
_diffrn_orient_matrix_UB_22 -0.03044
_diffrn_orient_matrix_UB_23 0.01289
_diffrn_orient_matrix_UB_31 0.03896
_diffrn_orient_matrix_UB_32 0.06722
_diffrn_orient_matrix_UB_33 0.00765
_diffrn_radiation_monochromator graphite
_diffrn_radiation_source 'X-ray tube'
_diffrn_radiation_type MoKalpha
_diffrn_radiation_wavelength 0.7107
_diffrn_reflns_av_R_equivalents 18.10
_diffrn_reflns_limit_h_max 13
_diffrn_reflns_limit_h_min 0
_diffrn_reflns_limit_k_max 17
_diffrn_reflns_limit_k_min 0
_diffrn_reflns_limit_l_max 20
_diffrn_reflns_limit_l_min -20
_diffrn_reflns_number 5748
_diffrn_reflns_theta_max 27.46
_diffrn_standards_decay_% -2.10
_diffrn_standards_interval_count 150
_diffrn_standards_number 3
_exptl_absorpt_coefficient_mu 1.472
_exptl_absorpt_correction_type none
_exptl_crystal_colour blue
_exptl_crystal_density_diffrn 1.699
_exptl_crystal_density_meas 1.69(1)
_exptl_crystal_density_method 'flotation pycnometry'
_exptl_crystal_description plate
_exptl_crystal_F_000 1164.00
_exptl_crystal_size_max 0.330
_exptl_crystal_size_mid 0.250
_exptl_crystal_size_min 0.060
_refine_diff_density_max 0.49
_refine_diff_density_min -0.78
_refine_ls_extinction_coef 1.63663
_refine_ls_extinction_method Zachariasen_type_2_Gaussian_isotropic
_refine_ls_goodness_of_fit_obs 0.757
_refine_ls_hydrogen_treatment noref
_refine_ls_matrix_type full
_refine_ls_number_parameters 149
_refine_ls_number_reflns 2148
_refine_ls_number_restraints 0
_refine_ls_R_factor_obs 0.0264
_refine_ls_shift/esd_max 0.0010
_refine_ls_structure_factor_coef F
_refine_ls_weighting_scheme sigma
_refine_ls_wR_factor_obs 0.0377
_reflns_number_observed 2148
_reflns_number_total 2724
_reflns_observed_criterion 3.00
_cod_data_source_file ic951189w_1.cif
_cod_data_source_block CuNbmono
_cod_original_cell_volume 2282(1)
_cod_original_sg_symbol_H-M 'C 2/c '
_cod_original_formula_sum 'C20 H20 Cu F5 N4 Nb O '
_cod_database_code 4323785

loop_
_symmetry_equiv_pos_as_xyz
'   +x,   +y,   +z'
'1/2+x,1/2+y,   +z'
'   -x,   +y,1/2-z'
1/2-x,1/2+y,1/2-z
'   -x,   -y,   -z'
'1/2-x,1/2-y,   -z'
'   +x,   -y,1/2+z'
1/2+x,1/2-y,1/2+z

loop_
_atom_site_aniso_label
_atom_site_aniso_U_11
_atom_site_aniso_U_22
_atom_site_aniso_U_33
_atom_site_aniso_U_12
_atom_site_aniso_U_13
_atom_site_aniso_U_23
Nb(1) 0.0280(2) 0.0311(2) 0.0179(1) 0.01115(10) 0.00159(10) 0.00102(7)
Cu(1) 0.0215(2) 0.0239(2) 0.0195(2) 0.0012(1) 0.0037(1) -0.0003(1)
F(1) 0.0439(7) 0.0439(8) 0.0301(5) -0.0159(7) 0.0171(5) -0.0120(6)
F(2) 0.0286(6) 0.0387(7) 0.0543(7) 0.0067(6) -0.0046(5) 0.0180(6)
F(3) 0.0258 0.0250 0.0257 -0.0046 0.0047 0.0001
O(1) 0.0258(6) 0.0250(5) 0.0257(5) -0.0046(5) 0.0047(4) 0.0001(5)
N(1) 0.0239(7) 0.0235(7) 0.0270(6) 0.0002(6) 0.0021(5) -0.0026(6)
N(2) 0.0249(7) 0.0256(7) 0.0235(6) -0.0010(7) 0.0025(5) -0.0019(6)
C(1) 0.0254(8) 0.0262(9) 0.0421(9) -0.0016(9) 0.0081(7) -0.0024(8)
C(2) 0.0247(9) 0.035(1) 0.061(1) 0.0063(9) 0.0070(9) -0.008(1)
C(3) 0.0311(10) 0.038(1) 0.058(1) 0.010(1) -0.0039(10) 0.002(1)
C(4) 0.049(1) 0.034(1) 0.042(1) 0.006(1) 0.0001(10) 0.008(1)
C(5) 0.0286(9) 0.0321(10) 0.0346(9) -0.0013(9) 0.0025(7) 0.0061(8)
C(6) 0.0354(10) 0.0292(8) 0.0258(7) -0.0085(9) 0.0044(7) 0.0012(7)
C(7) 0.044(1) 0.0356(9) 0.0275(7) -0.006(1) 0.0005(8) -0.0059(8)
C(8) 0.045(1) 0.055(1) 0.0215(8) -0.011(1) 0.0024(7) -0.0054(8)
C(9) 0.048(1) 0.050(1) 0.0276(8) -0.018(1) 0.0122(8) -0.0046(9)
C(10) 0.0364(10) 0.044(1) 0.0258(8) -0.016(1) 0.0054(7) -0.0039(8)

loop_
_atom_site_label
_atom_site_fract_x
_atom_site_fract_y
_atom_site_fract_z
_atom_site_U_iso_or_equiv
_atom_site_thermal_displace_type
_atom_site_calc_flag
_atom_site_calc_attached_atom
Nb(1) 0.0000 0.5000 0.0000 0.02582(7) Uani ? ?
Cu(1) 0.2500 0.7500 0.0000 0.02153(8) Uani ? ?
F(1) -0.0445(1) 0.5417(1) 0.10752(7) 0.0382(3) Uani ? ?
F(2) 0.1350(1) 0.4190(1) 0.05540(8) 0.0415(3) Uani ? ?
F(3) 0.1181 0.6094 0.0025 0.0254 Uani ? ?
O(1) 0.1181(1) 0.60940(9) 0.00252(6) 0.0254(3) Uani ? ?
N(1) 0.0925(2) 0.8353(1) -0.03470(9) 0.0249(3) Uani ? ?
N(2) 0.2625(2) 0.7289(1) -0.12658(9) 0.0247(3) Uani ? ?
C(1) -0.0226(2) 0.8076(2) -0.0156(1) 0.0309(4) Uani ? ?
C(2) -0.1334(2) 0.8590(2) -0.0428(2) 0.0403(5) Uani ? ?
C(3) -0.1263(2) 0.9424(2) -0.0930(1) 0.0430(6) Uani ? ?
C(4) -0.0084(3) 0.9709(2) -0.1132(1) 0.0421(6) Uani ? ?
C(5) 0.0994(2) 0.9167(2) -0.0817(1) 0.0320(5) Uani ? ?
C(6) 0.1895(2) 0.6570(1) -0.1673(1) 0.0301(4) Uani ? ?
C(7) 0.1887(2) 0.6404(2) -0.2529(1) 0.0360(4) Uani ? ?
C(8) 0.2612(2) 0.6996(2) -0.2973(1) 0.0405(5) Uani ? ?
C(9) 0.3325(2) 0.7767(2) -0.2562(1) 0.0412(5) Uani ? ?
C(10) 0.3308(2) 0.7865(2) -0.1698(1) 0.0352(5) Uani ? ?
H(1) -0.0278 0.7504 0.0179 0.0371 equiv ? ?
H(2) -0.2130 0.8380 -0.0277 0.0483 equiv ? ?
H(3) -0.2011 0.9789 -0.1129 0.0516 equiv ? ?
H(4) -0.0011 1.0267 -0.1480 0.0505 equiv ? ?
H(5) 0.1807 0.9379 -0.0938 0.0383 equiv ? ?
H(6) 0.1378 0.6171 -0.1369 0.0361 equiv ? ?
H(7) 0.1385 0.5887 -0.2802 0.0433 equiv ? ?
H(8) 0.2630 0.6882 -0.3554 0.0486 equiv ? ?
H(9) 0.3802 0.8208 -0.2859 0.0495 equiv ? ?
H(10) 0.3812 0.8369 -0.1408 0.0422 equiv ? ?

loop_
_atom_type_symbol
_atom_type_oxidation_number
_atom_type_number_in_cell
_atom_type_scat_dispersion_real
_atom_type_scat_dispersion_imag
_atom_type_scat_source
C 0 80 0.003 0.002 'International Tables'
H 0 80 0.000 0.000 'International Tables'
Cu 0 4 0.320 1.265 'International Tables'
F 0 20 0.017 0.010 'International Tables'
N 0 16 0.006 0.003 'International Tables'
Nb 0 4 -2.073 0.621 'International Tables'
O 0 4 0.011 0.006 'International Tables'

loop_
_geom_angle_atom_site_label_1
_geom_angle_atom_site_label_2
_geom_angle_atom_site_label_3
_geom_angle
_geom_angle_site_symmetry_1
_geom_angle_site_symmetry_2
_geom_angle_site_symmetry_3
_geom_angle_publ_flag
F(1) Nb(1) F(1) 180.0 . . . yes
F(1) Nb(1) F(2) 90.36(6) . . . yes
F(1) Nb(1) F(2) 89.64(6) . . . yes
F(1) Nb(1) F(3) 89.51(4) . . . yes
F(1) Nb(1) F(3) 90.49(4) . . . yes
F(1) Nb(1) F(2) 89.64(6) . . . yes
F(1) Nb(1) F(2) 90.36(6) . . . yes
F(1) Nb(1) F(3) 90.49(4) . . . yes
F(1) Nb(1) F(3) 89.51(4) . . . yes
F(2) Nb(1) F(2) 180.0 . . . yes
F(2) Nb(1) F(3) 89.54(4) . . . yes
F(2) Nb(1) F(3) 90.46(4) . . . yes
F(2) Nb(1) F(3) 90.46(4) . . . yes
F(2) Nb(1) F(3) 89.54(4) . . . yes
F(3) Nb(1) F(3) 180.0 . . . yes
N(1) Cu(1) N(1) 180.0 . . . yes
N(1) Cu(1) N(2) 88.08(6) . . . yes
N(1) Cu(1) N(2) 91.92(6) . . . yes
N(1) Cu(1) N(2) 91.92(6) . . . yes
N(1) Cu(1) N(2) 88.08(6) . . . yes
N(2) Cu(1) N(2) 180.0 . . . yes
Cu(1) N(1) C(1) 120.5(1) . . . yes
Cu(1) N(1) C(5) 120.9(1) . . . yes
C(1) N(1) C(5) 118.4(2) . . . yes
Cu(1) N(2) C(6) 117.7(1) . . . yes
Cu(1) N(2) C(10) 123.1(1) . . . yes
C(6) N(2) C(10) 119.0(2) . . . yes
N(1) C(1) C(2) 122.7(2) . . . yes
C(1) C(2) C(3) 118.8(2) . . . yes
C(2) C(3) C(4) 118.8(2) . . . yes
C(3) C(4) C(5) 119.0(2) . . . yes
N(1) C(5) C(4) 122.2(2) . . . yes
N(2) C(6) C(7) 121.4(2) . . . yes
C(6) C(7) C(8) 119.4(2) . . . yes
C(7) C(8) C(9) 119.4(2) . . . yes
C(8) C(9) C(10) 117.4(2) . . . yes
N(2) C(10) C(9) 123.3(2) . . . yes

loop_
_geom_bond_atom_site_label_1
_geom_bond_atom_site_label_2
_geom_bond_distance
_geom_bond_site_symmetry_1
_geom_bond_site_symmetry_2
_geom_bond_publ_flag
Nb(1) F(1) 1.939(1) . . yes
Nb(1) F(1) 1.939(1) . . yes
Nb(1) F(2) 1.921(1) . . yes
Nb(1) F(2) 1.921(1) . . yes
Nb(1) F(3) 1.9340(2) . . yes
Nb(1) F(3) 1.9340(2) . . yes
Cu(1) N(1) 2.040(2) . . yes
Cu(1) N(1) 2.040(2) . . yes
Cu(1) N(2) 2.080(2) . . yes
Cu(1) N(2) 2.080(2) . . yes
N(1) C(1) 1.346(3) . . yes
N(1) C(5) 1.345(3) . . yes
N(2) C(6) 1.355(2) . . yes
N(2) C(10) 1.322(3) . . yes
C(1) C(2) 1.382(3) . . yes
C(2) C(3) 1.397(4) . . yes
C(3) C(4) 1.385(4) . . yes
C(4) C(5) 1.391(3) . . yes
C(6) C(7) 1.396(3) . . yes
C(7) C(8) 1.374(4) . . yes
C(8) C(9) 1.401(3) . . yes
C(9) C(10) 1.401(2) . . yes
